data_7203124
loop_
_publ_author_name
'Imakubo, Tatsuro'
'Shirahata, Takashi'
'Herv\'e, Katel'
'Ouahab, Lahc\`ene'

_publ_section_title
;
 Supramolecular organic conductors based on diiodo-TTFs and spherical
 halide ion X--(X = Cl, Br)
;
_journal_issue 2
_journal_name_full 'Journal of Materials Chemistry'
_journal_page_first 162
_journal_paper_doi 10.1039/b512036e
_journal_volume 16
_journal_year 2006
_chemical_formula_sum 'C16 H8 Cl I4 O4 S4 Se4'
_chemical_formula_weight 1251.35
_chemical_name_systematic
;
?
;
_space_group_IT_number 2
_symmetry_cell_setting triclinic
_symmetry_space_group_name_Hall '-P 1'
_symmetry_space_group_name_H-M 'P -1'
_atom_sites_solution_hydrogens geom
_atom_sites_solution_primary direct
_atom_sites_solution_secondary difmap
_audit_creation_method SHELXL-97
_cell_angle_alpha 91.468(6)
_cell_angle_beta 100.217(5)
_cell_angle_gamma 105.839(6)
_cell_formula_units_Z 2
_cell_length_a 7.6396(19)
_cell_length_b 13.416(3)
_cell_length_c 14.049(3)
_cell_measurement_reflns_used 2299
_cell_measurement_temperature 293
_cell_measurement_theta_max 27.98
_cell_measurement_theta_min 2.82
_cell_volume 1359.1(5)
_computing_cell_refinement 'Bruker SMART'
_computing_data_collection 'Bruker SMART'
_computing_data_reduction 'Bruker SAINT'
_computing_molecular_graphics 'Bruker SHELXTL'
_computing_publication_material 'Bruker SHELXTL'
_computing_structure_refinement 'SHELXL-97 (Sheldrick, 1997)'
_computing_structure_solution 'SHELXS-97 (Sheldrick, 1990)'
_diffrn_ambient_temperature 293
_diffrn_detector_area_resol_mean 8.366
_diffrn_measured_fraction_theta_full 0.973
_diffrn_measured_fraction_theta_max 0.973
_diffrn_measurement_device_type 'CCD area detector'
_diffrn_measurement_method 'phi and omega scans'
_diffrn_radiation_monochromator graphite
_diffrn_radiation_source 'fine-focus sealed tube'
_diffrn_radiation_type MoK\a
_diffrn_radiation_wavelength 0.71073
_diffrn_reflns_av_R_equivalents 0.0489
_diffrn_reflns_av_sigmaI/netI 0.0952
_diffrn_reflns_limit_h_max 10
_diffrn_reflns_limit_h_min -10
_diffrn_reflns_limit_k_max 15
_diffrn_reflns_limit_k_min -17
_diffrn_reflns_limit_l_max 18
_diffrn_reflns_limit_l_min -18
_diffrn_reflns_number 10164
_diffrn_reflns_theta_full 28.47
_diffrn_reflns_theta_max 28.47
_diffrn_reflns_theta_min 1.58
_diffrn_standards_decay_% 2.0
_diffrn_standards_number 80
_exptl_absorpt_coefficient_mu 10.372
_exptl_absorpt_correction_T_max 0.6251
_exptl_absorpt_correction_T_min 0.1813
_exptl_absorpt_correction_type empirical
_exptl_absorpt_process_details
;
SADABS; Sheldrick 1996
;
_exptl_crystal_colour black
_exptl_crystal_density_diffrn 3.058
_exptl_crystal_density_method 'not measured'
_exptl_crystal_description block
_exptl_crystal_F_000 1130
_exptl_crystal_size_max 0.25
_exptl_crystal_size_mid 0.18
_exptl_crystal_size_min 0.05
_refine_diff_density_max 2.129
_refine_diff_density_min -1.405
_refine_diff_density_rms 0.331
_refine_ls_extinction_method none
_refine_ls_goodness_of_fit_ref 0.967
_refine_ls_hydrogen_treatment mixed
_refine_ls_matrix_type full
_refine_ls_number_parameters 298
_refine_ls_number_reflns 6676
_refine_ls_number_restraints 0
_refine_ls_restrained_S_all 0.967
_refine_ls_R_factor_all 0.0908
_refine_ls_R_factor_gt 0.0658
_refine_ls_shift/su_max 0.000
_refine_ls_shift/su_mean 0.000
_refine_ls_structure_factor_coef Fsqd
_refine_ls_weighting_details 'calc w=1/[\s^2^(Fo^2^)+(0.0772P)^2^+0.0000P] where P=(Fo^2^+2Fc^2^)/3'
_refine_ls_weighting_scheme calc
_refine_ls_wR_factor_gt 0.1573
_refine_ls_wR_factor_ref 0.1699
_reflns_number_gt 4545
_reflns_number_total 6676
_reflns_threshold_expression >2sigma(I)
_cod_data_source_file b512036e.txt
_cod_data_source_block diedost_1
_cod_depositor_comments
;
The following automatic conversions were performed:
'_symmetry_cell_setting' value 'Triclinic' changed to 'triclinic'
according to '/home/saulius/struct/CIF-dictionaries/cif_core.dic'
dictionary named 'cif_core.dic' version 2.4.1 from 2010-06-29.

Automatic conversion script
Id: cif_fix_enum 1527 2010-12-29 10:47:43Z saulius 
;
_cod_original_cell_volume 1359.1(6)
_cod_original_sg_symbol_H-M P-1
_cod_database_code 7203124

loop_
_symmetry_equiv_pos_as_xyz
'x, y, z'
'-x, -y, -z'

loop_
_atom_site_label
_atom_site_type_symbol
_atom_site_fract_x
_atom_site_fract_y
_atom_site_fract_z
_atom_site_U_iso_or_equiv
_atom_site_adp_type
_atom_site_occupancy
_atom_site_symmetry_multiplicity
_atom_site_calc_flag
_atom_site_refinement_flags
_atom_site_disorder_assembly
_atom_site_disorder_group
I1 I 0.36836(10) 0.61338(6) 0.17842(5) 0.0377(2) Uani 1 1 d . . .
I2 I 0.30134(10) 0.32448(6) 0.16708(5) 0.0383(2) Uani 1 1 d . . .
I3 I 0.69612(13) 0.16927(6) 0.21324(6) 0.0458(2) Uani 1 1 d . . .
I4 I 0.68769(10) -0.11107(5) 0.20624(5) 0.03472(19) Uani 1 1 d . . .
Cl1 Cl 0.5353(4) 0.7559(2) 0.0081(2) 0.0443(7) Uani 1 1 d . . .
Se1 Se 0.29535(16) 0.58682(9) 0.40522(8) 0.0357(3) Uani 1 1 d . . .
Se2 Se 0.23559(17) 0.34376(9) 0.39644(8) 0.0393(3) Uani 1 1 d . . .
S1 S 0.2403(4) 0.5784(2) 0.6322(2) 0.0396(7) Uani 1 1 d . . .
S2 S 0.1884(4) 0.3519(2) 0.6256(2) 0.0415(7) Uani 1 1 d . . .
Se3 Se 0.74078(17) 0.15661(9) 0.45246(8) 0.0380(3) Uani 1 1 d . . .
Se4 Se 0.73458(16) -0.08034(9) 0.44902(8) 0.0368(3) Uani 1 1 d . . .
S3 S 0.7800(4) 0.1636(2) 0.6846(2) 0.0365(6) Uani 1 1 d . . .
S4 S 0.7741(4) -0.0575(2) 0.6916(2) 0.0373(6) Uani 1 1 d . . .
O1 O 0.1982(14) 0.5751(7) 0.8141(6) 0.060(3) Uani 1 1 d . . .
O2 O 0.1475(13) 0.3555(7) 0.8066(6) 0.055(2) Uani 1 1 d . . .
O3 O 0.8294(11) 0.1817(6) 0.8743(5) 0.0409(19) Uani 1 1 d . . .
O4 O 0.8147(11) -0.0345(6) 0.8828(5) 0.0405(19) Uani 1 1 d . . .
C1 C 0.2984(14) 0.5156(8) 0.2900(7) 0.030(2) Uani 1 1 d . . .
C2 C 0.2771(13) 0.4146(8) 0.2842(7) 0.029(2) Uani 1 1 d . . .
C3 C 0.2471(14) 0.4629(8) 0.4713(8) 0.033(2) Uani 1 1 d . . .
C4 C 0.2283(13) 0.4637(9) 0.5651(7) 0.033(2) Uani 1 1 d . . .
C5 C 0.1970(14) 0.5150(10) 0.7356(8) 0.038(3) Uani 1 1 d . . .
C6 C 0.1761(15) 0.4153(9) 0.7327(8) 0.037(3) Uani 1 1 d . . .
C7 C 0.183(4) 0.5196(13) 0.8917(11) 0.145(12) Uani 1 1 d . . .
H7A H 0.0695 0.5248 0.9111 0.174 Uiso 1 1 calc R . .
H7B H 0.2835 0.5577 0.9429 0.174 Uiso 1 1 calc R . .
C8 C 0.180(3) 0.4174(15) 0.8966(9) 0.080(6) Uani 1 1 d . . .
H8A H 0.0844 0.3846 0.9323 0.096 Uiso 1 1 calc R . .
H8B H 0.2975 0.4149 0.9344 0.096 Uiso 1 1 calc R . .
C9 C 0.7295(14) 0.0846(8) 0.3330(7) 0.031(2) Uani 1 1 d . . .
C10 C 0.7258(13) -0.0143(8) 0.3320(7) 0.029(2) Uani 1 1 d . . .
C11 C 0.7486(14) 0.0410(8) 0.5250(8) 0.031(2) Uani 1 1 d . . .
C12 C 0.7681(14) 0.0483(8) 0.6219(8) 0.033(2) Uani 1 1 d . . .
C13 C 0.8041(13) 0.1149(9) 0.7978(7) 0.032(2) Uani 1 1 d . . .
C14 C 0.8006(13) 0.0158(8) 0.8012(7) 0.031(2) Uani 1 1 d . . .
C15 C 0.882(2) 0.1348(9) 0.9625(8) 0.051(3) Uani 1 1 d . . .
H15A H 0.8622 0.1731 1.0171 0.061 Uiso 1 1 calc R . .
H15B H 1.0131 0.1399 0.9719 0.061 Uiso 1 1 calc R . .
C16 C 0.7765(18) 0.0251(9) 0.9605(8) 0.047(3) Uani 1 1 d . . .
H16A H 0.8114 -0.0020 1.0222 0.057 Uiso 1 1 calc R . .
H16B H 0.6449 0.0190 0.9503 0.057 Uiso 1 1 calc R . .

loop_
_atom_site_aniso_label
_atom_site_aniso_U_11
_atom_site_aniso_U_22
_atom_site_aniso_U_33
_atom_site_aniso_U_23
_atom_site_aniso_U_13
_atom_site_aniso_U_12
I1 0.0466(4) 0.0373(4) 0.0283(4) 0.0072(3) 0.0029(3) 0.0125(3)
I2 0.0518(4) 0.0374(4) 0.0243(4) -0.0041(3) 0.0023(3) 0.0142(3)
I3 0.0750(6) 0.0402(5) 0.0287(4) 0.0096(3) 0.0185(4) 0.0209(4)
I4 0.0427(4) 0.0324(4) 0.0289(4) -0.0039(3) 0.0099(3) 0.0090(3)
Cl1 0.0723(19) 0.0360(16) 0.0270(15) -0.0028(11) 0.0135(13) 0.0170(14)
Se1 0.0519(7) 0.0335(6) 0.0251(6) 0.0008(4) 0.0048(5) 0.0193(5)
Se2 0.0600(7) 0.0318(6) 0.0280(6) 0.0031(5) 0.0122(5) 0.0138(5)
S1 0.0563(17) 0.0414(17) 0.0250(15) 0.0007(12) 0.0068(12) 0.0212(14)
S2 0.0554(18) 0.0371(16) 0.0285(16) 0.0004(12) 0.0088(13) 0.0068(13)
Se3 0.0640(7) 0.0307(6) 0.0211(6) 0.0011(4) 0.0084(5) 0.0162(5)
Se4 0.0542(7) 0.0333(6) 0.0254(6) 0.0010(4) 0.0051(5) 0.0180(5)
S3 0.0567(17) 0.0309(15) 0.0220(14) 0.0024(11) 0.0068(12) 0.0129(12)
S4 0.0510(16) 0.0308(15) 0.0302(16) 0.0022(11) 0.0035(12) 0.0145(12)
O1 0.098(7) 0.069(6) 0.017(5) -0.012(4) 0.004(4) 0.037(6)
O2 0.073(6) 0.061(6) 0.026(5) 0.010(4) 0.015(4) 0.007(5)
O3 0.066(5) 0.036(5) 0.024(4) 0.000(3) 0.002(4) 0.023(4)
O4 0.064(5) 0.040(5) 0.023(4) 0.013(3) 0.004(4) 0.025(4)
C1 0.035(5) 0.032(6) 0.024(6) 0.012(4) 0.002(4) 0.013(4)
C2 0.034(5) 0.032(6) 0.020(5) -0.005(4) 0.004(4) 0.008(4)
C3 0.032(5) 0.038(6) 0.029(6) -0.004(5) -0.002(4) 0.013(5)
C4 0.029(5) 0.054(7) 0.018(5) -0.001(5) -0.002(4) 0.020(5)
C5 0.031(5) 0.064(8) 0.018(6) 0.001(5) 0.005(4) 0.014(5)
C6 0.039(6) 0.044(7) 0.022(6) 0.002(5) 0.004(4) 0.003(5)
C7 0.28(3) 0.063(12) 0.031(10) -0.025(8) 0.039(13) -0.066(15)
C8 0.116(13) 0.146(17) 0.013(7) 0.019(8) 0.017(7) 0.093(13)
C9 0.036(5) 0.040(6) 0.019(5) 0.010(4) 0.008(4) 0.012(5)
C10 0.026(5) 0.032(6) 0.026(6) -0.004(4) -0.002(4) 0.008(4)
C11 0.036(5) 0.034(6) 0.026(6) 0.004(4) 0.010(4) 0.010(4)
C12 0.031(5) 0.033(6) 0.029(6) -0.007(4) -0.003(4) 0.005(4)
C13 0.024(5) 0.056(7) 0.015(5) 0.008(5) 0.004(4) 0.008(5)
C14 0.030(5) 0.038(6) 0.025(6) 0.007(4) 0.009(4) 0.008(4)
C15 0.087(10) 0.047(8) 0.021(6) 0.004(5) 0.004(6) 0.027(7)
C16 0.064(8) 0.046(8) 0.026(7) 0.011(5) 0.009(5) 0.005(6)

loop_
_atom_type_symbol
_atom_type_description
_atom_type_scat_dispersion_real
_atom_type_scat_dispersion_imag
_atom_type_scat_source
C C 0.0033 0.0016 'International Tables Vol C Tables 4.2.6.8 and 6.1.1.4'
H H 0.0000 0.0000 'International Tables Vol C Tables 4.2.6.8 and 6.1.1.4'
O O 0.0106 0.0060 'International Tables Vol C Tables 4.2.6.8 and 6.1.1.4'
S S 0.1246 0.1234 'International Tables Vol C Tables 4.2.6.8 and 6.1.1.4'
Cl Cl 0.1484 0.1585 'International Tables Vol C Tables 4.2.6.8 and 6.1.1.4'
Se Se -0.0929 2.2259 'International Tables Vol C Tables 4.2.6.8 and 6.1.1.4'
I I -0.4742 1.8119 'International Tables Vol C Tables 4.2.6.8 and 6.1.1.4'

loop_
_geom_angle_atom_site_label_1
_geom_angle_atom_site_label_2
_geom_angle_atom_site_label_3
_geom_angle
_geom_angle_site_symmetry_1
_geom_angle_site_symmetry_3
_geom_angle_publ_flag
C1 Se1 C3 92.6(4) . . ?
C3 Se2 C2 94.4(5) . . ?
C5 S1 C4 93.4(6) . . ?
C4 S2 C6 93.8(5) . . ?
C11 Se3 C9 93.9(4) . . ?
C10 Se4 C11 93.7(4) . . ?
C12 S3 C13 94.6(6) . . ?
C12 S4 C14 93.2(5) . . ?
C7 O1 C5 111.1(12) . . ?
C6 O2 C8 111.5(11) . . ?
C13 O3 C15 109.6(8) . . ?
C14 O4 C16 109.0(8) . . ?
C2 C1 Se1 121.5(8) . . ?
C2 C1 I1 124.2(8) . . ?
Se1 C1 I1 114.0(5) . . ?
C1 C2 Se2 117.3(8) . . ?
C1 C2 I2 127.1(8) . . ?
Se2 C2 I2 115.5(5) . . ?
C4 C3 Se2 123.9(9) . . ?
C4 C3 Se1 121.9(8) . . ?
Se2 C3 Se1 114.1(6) . . ?
C3 C4 S2 121.9(8) . . ?
C3 C4 S1 121.9(9) . . ?
S2 C4 S1 116.1(6) . . ?
C6 C5 O1 125.5(12) . . ?
C6 C5 S1 117.9(9) . . ?
O1 C5 S1 116.5(10) . . ?
C5 C6 O2 125.5(11) . . ?
C5 C6 S2 118.7(9) . . ?
O2 C6 S2 115.8(9) . . ?
O1 C7 C8 126.6(14) . . ?
O1 C7 H7A 105.7 . . ?
C8 C7 H7A 105.7 . . ?
O1 C7 H7B 105.7 . . ?
C8 C7 H7B 105.7 . . ?
H7A C7 H7B 106.1 . . ?
C7 C8 O2 117.6(12) . . ?
C7 C8 H8A 107.9 . . ?
O2 C8 H8A 107.9 . . ?
C7 C8 H8B 107.9 . . ?
O2 C8 H8B 107.9 . . ?
H8A C8 H8B 107.2 . . ?
C10 C9 Se3 118.8(8) . . ?
C10 C9 I3 126.5(8) . . ?
Se3 C9 I3 114.3(5) . . ?
C9 C10 Se4 119.7(8) . . ?
C9 C10 I4 124.6(8) . . ?
Se4 C10 I4 115.5(5) . . ?
C12 C11 Se3 121.3(8) . . ?
C12 C11 Se4 124.8(8) . . ?
Se3 C11 Se4 113.9(5) . . ?
C11 C12 S3 121.1(9) . . ?
C11 C12 S4 122.6(8) . . ?
S3 C12 S4 116.3(6) . . ?
C14 C13 O3 125.7(10) . . ?
C14 C13 S3 117.6(8) . . ?
O3 C13 S3 116.7(8) . . ?
C13 C14 O4 125.1(9) . . ?
C13 C14 S4 118.3(8) . . ?
O4 C14 S4 116.6(8) . . ?
O3 C15 C16 112.6(10) . . ?
O3 C15 H15A 109.1 . . ?
C16 C15 H15A 109.1 . . ?
O3 C15 H15B 109.1 . . ?
C16 C15 H15B 109.1 . . ?
H15A C15 H15B 107.8 . . ?
O4 C16 C15 109.6(10) . . ?
O4 C16 H16A 109.8 . . ?
C15 C16 H16A 109.8 . . ?
O4 C16 H16B 109.8 . . ?
C15 C16 H16B 109.8 . . ?
H16A C16 H16B 108.2 . . ?

loop_
_geom_bond_atom_site_label_1
_geom_bond_atom_site_label_2
_geom_bond_distance
_geom_bond_site_symmetry_2
_geom_bond_publ_flag
I1 C1 2.118(11) . ?
I2 C2 2.082(9) . ?
I3 C9 2.072(10) . ?
I4 C10 2.094(9) . ?
Se1 C1 1.865(10) . ?
Se1 C3 1.905(12) . ?
Se2 C3 1.864(10) . ?
Se2 C2 1.892(11) . ?
S1 C5 1.740(12) . ?
S1 C4 1.756(10) . ?
S2 C4 1.724(12) . ?
S2 C6 1.740(11) . ?
Se3 C11 1.886(11) . ?
Se3 C9 1.892(10) . ?
Se4 C10 1.887(11) . ?
Se4 C11 1.891(10) . ?
S3 C12 1.733(10) . ?
S3 C13 1.734(11) . ?
S4 C12 1.752(12) . ?
S4 C14 1.755(10) . ?
O1 C7 1.340(19) . ?
O1 C5 1.346(12) . ?
O2 C6 1.340(14) . ?
O2 C8 1.439(15) . ?
O3 C13 1.334(12) . ?
O3 C15 1.447(14) . ?
O4 C14 1.348(13) . ?
O4 C16 1.453(13) . ?
C1 C2 1.318(14) . ?
C3 C4 1.351(15) . ?
C5 C6 1.301(16) . ?
C7 C8 1.37(2) . ?
C7 H7A 0.9700 . ?
C7 H7B 0.9700 . ?
C8 H8A 0.9700 . ?
C8 H8B 0.9700 . ?
C9 C10 1.319(14) . ?
C11 C12 1.340(14) . ?
C13 C14 1.324(15) . ?
C15 C16 1.469(17) . ?
C15 H15A 0.9700 . ?
C15 H15B 0.9700 . ?
C16 H16A 0.9700 . ?
C16 H16B 0.9700 . ?
